data_7045919
loop_
_publ_author_name
'Naskar, Sourenjit'
'Jana, Barun'
'Ghosh, Pradyut'

_publ_section_title
;
 Anion-dependent thermo-responsive supramolecular superstructures of
 Cu(ii) macrocycles.
;
_journal_issue 16
_journal_name_full 'Dalton transactions (Cambridge, England : 2003)'
_journal_page_first 5734
_journal_page_last 5742
_journal_paper_doi 10.1039/c8dt00683k
_journal_volume 47
_journal_year 2018
_chemical_formula_sum 'C52 H46 Cl4 Cu2 N20 O4'
_chemical_formula_weight 1283.97
_space_group_IT_number 2
_space_group_name_Hall '-P 1'
_space_group_name_H-M_alt 'P -1'
_symmetry_cell_setting triclinic
_symmetry_space_group_name_Hall '-P 1'
_symmetry_space_group_name_H-M 'P -1'
_atom_sites_solution_hydrogens geom
_atom_sites_solution_primary direct
_atom_sites_solution_secondary difmap
_audit_creation_method SHELXL-97
_audit_update_record
;
2017-11-26 deposited with the CCDC.
2018-03-23 downloaded from the CCDC.
;
_cell_angle_alpha 110.571(6)
_cell_angle_beta 96.276(6)
_cell_angle_gamma 99.532(6)
_cell_formula_units_Z 1
_cell_length_a 10.180(4)
_cell_length_b 13.691(4)
_cell_length_c 13.928(4)
_cell_measurement_reflns_used 2820
_cell_measurement_temperature 150(2)
_cell_measurement_theta_max 22.79
_cell_measurement_theta_min 2.33
_cell_volume 1762.6(10)
_computing_cell_refinement 'Bruker SAINT'
_computing_data_collection 'Bruker APEX2'
_computing_data_reduction 'Bruker SAINT'
_computing_molecular_graphics 'Mercury 3.1'
_computing_publication_material 'Ortep 3v.2'
_computing_structure_refinement 'SHELXL-2013 (Sheldrick 2013)'
_computing_structure_solution 'SHELXS-97 (Sheldrick, 2008)'
_diffrn_ambient_temperature 150(2)
_diffrn_measured_fraction_theta_full 0.990
_diffrn_measured_fraction_theta_max 0.990
_diffrn_measurement_device_type 'Bruker APEX-II CCD'
_diffrn_measurement_method '\f and \w scans'
_diffrn_radiation_monochromator graphite
_diffrn_radiation_source 'fine-focus sealed tube'
_diffrn_radiation_type MoK\a
_diffrn_radiation_wavelength 0.71073
_diffrn_reflns_av_R_equivalents 0.0565
_diffrn_reflns_av_sigmaI/netI 0.0799
_diffrn_reflns_limit_h_max 12
_diffrn_reflns_limit_h_min -13
_diffrn_reflns_limit_k_max 17
_diffrn_reflns_limit_k_min -17
_diffrn_reflns_limit_l_max 17
_diffrn_reflns_limit_l_min -17
_diffrn_reflns_number 19860
_diffrn_reflns_theta_full 27.04
_diffrn_reflns_theta_max 27.04
_diffrn_reflns_theta_min 1.59
_exptl_absorpt_coefficient_mu 0.807
_exptl_absorpt_correction_T_max 0.8553
_exptl_absorpt_correction_T_min 0.7385
_exptl_absorpt_correction_type multi-scan
_exptl_absorpt_process_details SADABS
_exptl_crystal_colour Blue
_exptl_crystal_density_diffrn 1.210
_exptl_crystal_density_method 'not measured'
_exptl_crystal_description Block
_exptl_crystal_F_000 656
_exptl_crystal_size_max 0.40
_exptl_crystal_size_mid 0.30
_exptl_crystal_size_min 0.20
_platon_squeeze_details
; 
 Refinement of F^2^ against ALL reflections.  The weighted R-factor wR and 
 goodness of fit S are based on F^2^, conventional R-factors R are based 
 on F, with F set to zero for negative F^2^. The threshold expression of 
 F^2^ > 2sigma(F^2^) is used only for calculating R-factors(gt) etc. and is 
 not relevant to the choice of reflections for refinement.  R-factors based 
 on F^2^ are statistically about twice as large as those based on F, and R- 
 factors based on ALL data will be even larger. 
;
_refine_diff_density_max 0.580
_refine_diff_density_min -0.612
_refine_diff_density_rms 0.075
_refine_ls_extinction_method none
_refine_ls_goodness_of_fit_ref 0.857
_refine_ls_hydrogen_treatment mixed
_refine_ls_matrix_type full
_refine_ls_number_parameters 370
_refine_ls_number_reflns 7638
_refine_ls_number_restraints 0
_refine_ls_restrained_S_all 0.857
_refine_ls_R_factor_all 0.0782
_refine_ls_R_factor_gt 0.0524
_refine_ls_shift/su_max 0.001
_refine_ls_shift/su_mean 0.000
_refine_ls_structure_factor_coef Fsqd
_refine_ls_weighting_details 'calc w=1/[\s^2^(Fo^2^)+(0.1000P)^2^+0.0000P] where P=(Fo^2^+2Fc^2^)/3'
_refine_ls_weighting_scheme calc
_refine_ls_wR_factor_gt 0.1392
_refine_ls_wR_factor_ref 0.1556
_reflns_number_gt 5068
_reflns_number_total 7638
_reflns_threshold_expression >2sigma(I)
_cod_data_source_file c8dt00683k2.cif
_cod_data_source_block 3
_cod_depositor_comments
;
The following automatic conversions were performed:

'_symmetry_cell_setting' value 'Triclinic' changed to 'triclinic'
according to
/home/data/users/saulius/crontab/automatic-downloads/rss-feeds/RSC/lib/dictionaries/cif_core.dic
dictionary named 'cif_core.dic' version 2.4.2 from 2011-04-26.

Automatic conversion script
Id: cif_fix_values 4973 2017-02-22 13:04:09Z antanas 

 Adding full bibliography for 7045918--7045923.cif.
;
_cod_original_cell_volume 1762.5(9)
_cod_original_sg_symbol_H-M P-1
_cod_database_code 7045919

loop_
_symmetry_equiv_pos_as_xyz
'x, y, z'
'-x, -y, -z'

loop_
_atom_site_label
_atom_site_type_symbol
_atom_site_fract_x
_atom_site_fract_y
_atom_site_fract_z
_atom_site_U_iso_or_equiv
_atom_site_adp_type
_atom_site_occupancy
_atom_site_symmetry_multiplicity
_atom_site_calc_flag
_atom_site_refinement_flags
Cu1 Cu 0.91631(4) -0.02936(3) 0.72937(3) 0.02730(14) Uani 1 1 d .
Cl1 Cl 1.16469(9) 0.04515(7) 0.77535(6) 0.0349(2) Uani 1 1 d .
N6 N 0.8802(3) 0.0755(2) 0.8619(2) 0.0264(6) Uani 1 1 d .
N7 N 0.8949(3) -0.1232(2) 0.8103(2) 0.0309(6) Uani 1 1 d .
N4 N 0.8364(3) 0.0345(2) 0.6339(2) 0.0292(6) Uani 1 1 d .
C11 C 0.7424(3) 0.1129(2) 0.5496(2) 0.0170(6) Uani 1 1 d .
N5 N 0.9227(3) -0.1425(2) 0.5896(2) 0.0271(6) Uani 1 1 d .
C13 C 0.8263(3) -0.0257(3) 0.5315(2) 0.0250(7) Uani 1 1 d .
N9 N 0.8470(3) -0.2439(2) 0.8701(2) 0.0400(8) Uani 1 1 d .
C22 C 0.8487(3) 0.0339(3) 0.9336(3) 0.0284(7) Uani 1 1 d .
N10 N 0.7848(3) 0.1180(2) 0.6459(2) 0.0323(6) Uani 1 1 d .
C14 C 0.8784(3) -0.1222(3) 0.5059(2) 0.0268(7) Uani 1 1 d .
C26 C 0.8866(4) 0.1793(3) 0.8850(3) 0.0341(8) Uani 1 1 d .
H26 H 0.9103 0.2085 0.8367 0.041 Uiso 1 1 calc R
C15 C 0.8850(3) -0.1869(3) 0.4052(3) 0.0340(8) Uani 1 1 d .
H15 H 0.8535 -0.1705 0.3487 0.041 Uiso 1 1 calc R
N2 N 0.4573(3) 0.2451(2) 0.5226(3) 0.0393(7) Uani 1 1 d .
H2 H 0.4320 0.2477 0.4627 0.047 Uiso 1 1 calc R
N1 N 0.3539(3) 0.4045(2) 0.4948(3) 0.0446(8) Uani 1 1 d .
C7 C 0.3704(4) 0.4043(3) 0.5917(3) 0.0424(9) Uani 1 1 d .
O2 O 0.4617(3) 0.3196(3) 0.6953(2) 0.0614(8) Uani 1 1 d .
N8 N 0.8916(3) -0.2251(2) 0.7896(2) 0.0388(7) Uani 1 1 d .
N3 N 0.3345(4) 0.4179(3) 0.3059(3) 0.0525(9) Uani 1 1 d .
H3 H 0.3786 0.3775 0.3252 0.063 Uiso 1 1 calc R
C18 C 0.9723(3) -0.2300(3) 0.5743(3) 0.0322(7) Uani 1 1 d .
H18 H 0.9999 -0.2464 0.6316 0.039 Uiso 1 1 calc R
C21 C 0.8536(3) -0.0779(3) 0.9012(3) 0.0286(7) Uani 1 1 d .
C25 C 0.8596(4) 0.2451(3) 0.9774(3) 0.0417(9) Uani 1 1 d .
H25 H 0.8664 0.3176 0.9918 0.050 Uiso 1 1 calc R
C12 C 0.7662(3) 0.0257(3) 0.4764(3) 0.0288(7) Uani 1 1 d .
H12 H 0.7463 0.0049 0.4044 0.035 Uiso 1 1 calc R
C8 C 0.4353(4) 0.3182(3) 0.6073(3) 0.0449(10) Uani 1 1 d .
C17 C 0.9840(4) -0.2964(3) 0.4775(3) 0.0399(9) Uani 1 1 d .
H17 H 1.0218 -0.3554 0.4698 0.048 Uiso 1 1 calc R
C23 C 0.8180(4) 0.0934(3) 1.0265(3) 0.0404(9) Uani 1 1 d .
H23 H 0.7951 0.0626 1.0739 0.048 Uiso 1 1 calc R
C10 C 0.6746(3) 0.1937(3) 0.5352(3) 0.0317(8) Uani 1 1 d .
H10A H 0.6925 0.2035 0.4718 0.038 Uiso 1 1 calc R
H10B H 0.7100 0.2613 0.5933 0.038 Uiso 1 1 calc R
C3 C 0.2984(4) 0.4827(3) 0.4817(4) 0.0468(10) Uani 1 1 d .
C16 C 0.9387(4) -0.2750(3) 0.3904(3) 0.0392(9) Uani 1 1 d .
H16 H 0.9449 -0.3196 0.3238 0.047 Uiso 1 1 calc R
C9 C 0.5235(3) 0.1604(3) 0.5282(3) 0.0397(9) Uani 1 1 d .
H9A H 0.4868 0.0959 0.4668 0.048 Uiso 1 1 calc R
H9B H 0.5058 0.1448 0.5890 0.048 Uiso 1 1 calc R
C24 C 0.8220(4) 0.2011(3) 1.0483(3) 0.0475(10) Uani 1 1 d .
H24 H 0.7996 0.2432 1.1102 0.057 Uiso 1 1 calc R
C2 C 0.2783(4) 0.4848(3) 0.3744(4) 0.0506(11) Uani 1 1 d .
C20 C 0.8216(4) -0.1557(3) 0.9402(3) 0.0382(9) Uani 1 1 d .
H20 H 0.7894 -0.1492 1.0016 0.046 Uiso 1 1 calc R
C19 C 0.8177(4) -0.3535(3) 0.8640(4) 0.0546(12) Uani 1 1 d .
H19A H 0.8236 -0.3542 0.9337 0.065 Uiso 1 1 calc R
H19B H 0.8842 -0.3903 0.8310 0.065 Uiso 1 1 calc R
C6 C 0.3341(4) 0.4759(3) 0.6746(4) 0.0507(11) Uani 1 1 d .
H6 H 0.3466 0.4711 0.7398 0.061 Uiso 1 1 calc R
C4 C 0.2604(5) 0.5587(3) 0.5624(4) 0.0585(13) Uani 1 1 d .
H4 H 0.2227 0.6116 0.5502 0.070 Uiso 1 1 calc R
C1 C 0.3230(5) 0.4112(3) 0.1984(4) 0.0557(12) Uani 1 1 d .
H1A H 0.3891 0.3735 0.1658 0.067 Uiso 1 1 calc R
H1B H 0.3432 0.4827 0.1979 0.067 Uiso 1 1 calc R
C5 C 0.2776(5) 0.5566(3) 0.6593(4) 0.0629(13) Uani 1 1 d .
H5 H 0.2525 0.6076 0.7143 0.075 Uiso 1 1 calc R
O1 O 0.2160(3) 0.5470(2) 0.3553(3) 0.0646(9) Uani 1 1 d .
Cl2 Cl 0.43729(12) 0.18825(11) 0.27663(10) 0.0631(3) Uani 1 1 d .

loop_
_atom_site_aniso_label
_atom_site_aniso_U_11
_atom_site_aniso_U_22
_atom_site_aniso_U_33
_atom_site_aniso_U_23
_atom_site_aniso_U_13
_atom_site_aniso_U_12
Cu1 0.0363(2) 0.0256(2) 0.0224(2) 0.00920(16) 0.00325(16) 0.01433(17)
Cl1 0.0384(5) 0.0427(5) 0.0284(4) 0.0162(4) 0.0085(3) 0.0138(4)
N6 0.0272(14) 0.0290(14) 0.0272(14) 0.0142(12) 0.0047(11) 0.0095(11)
N7 0.0359(16) 0.0249(14) 0.0310(15) 0.0109(12) -0.0027(12) 0.0095(12)
N4 0.0352(16) 0.0324(15) 0.0257(14) 0.0113(12) 0.0093(12) 0.0193(12)
C11 0.0179(14) 0.0232(14) 0.0190(13) 0.0146(12) 0.0064(11) 0.0119(11)
N5 0.0265(14) 0.0268(14) 0.0284(14) 0.0093(11) 0.0044(11) 0.0103(11)
C13 0.0230(16) 0.0312(17) 0.0217(15) 0.0098(13) 0.0052(12) 0.0080(13)
N9 0.0393(18) 0.0329(17) 0.0458(18) 0.0217(15) -0.0103(14) -0.0010(14)
C22 0.0247(16) 0.0318(18) 0.0281(17) 0.0126(14) 0.0016(13) 0.0040(13)
N10 0.0410(17) 0.0360(16) 0.0317(15) 0.0191(13) 0.0111(13) 0.0226(13)
C14 0.0239(16) 0.0300(17) 0.0266(16) 0.0100(13) 0.0027(13) 0.0084(13)
C26 0.043(2) 0.0252(17) 0.0318(18) 0.0073(14) 0.0046(15) 0.0116(15)
C15 0.0311(19) 0.039(2) 0.0259(17) 0.0057(15) 0.0045(14) 0.0069(15)
N2 0.0306(16) 0.0399(17) 0.055(2) 0.0255(15) 0.0004(14) 0.0142(14)
N1 0.0236(15) 0.0320(16) 0.073(2) 0.0213(16) -0.0100(15) 0.0007(13)
C7 0.0251(18) 0.0319(19) 0.066(3) 0.0202(19) -0.0115(17) 0.0034(15)
O2 0.069(2) 0.071(2) 0.059(2) 0.0334(17) 0.0083(16) 0.0340(17)
N8 0.0494(19) 0.0274(15) 0.0388(17) 0.0155(13) -0.0057(14) 0.0083(14)
N3 0.046(2) 0.0369(18) 0.072(2) 0.0282(18) -0.0149(18) 0.0023(16)
C18 0.0287(18) 0.0304(18) 0.0361(19) 0.0091(15) 0.0035(14) 0.0118(14)
C21 0.0255(17) 0.0308(17) 0.0308(17) 0.0160(14) 0.0006(13) 0.0023(14)
C25 0.054(2) 0.037(2) 0.0314(19) 0.0064(16) 0.0022(17) 0.0221(18)
C12 0.0292(17) 0.0341(18) 0.0277(17) 0.0169(14) 0.0055(13) 0.0070(14)
C8 0.034(2) 0.043(2) 0.062(3) 0.023(2) 0.0044(19) 0.0163(18)
C17 0.033(2) 0.0281(18) 0.053(2) 0.0057(16) 0.0047(17) 0.0154(15)
C23 0.044(2) 0.053(2) 0.0337(19) 0.0202(18) 0.0147(16) 0.0203(18)
C10 0.0319(18) 0.0328(18) 0.043(2) 0.0248(16) 0.0089(15) 0.0154(15)
C3 0.034(2) 0.0269(19) 0.073(3) 0.0212(19) -0.0134(19) 0.0005(16)
C16 0.0301(19) 0.039(2) 0.038(2) 0.0004(16) 0.0084(15) 0.0090(16)
C9 0.0285(19) 0.042(2) 0.062(3) 0.0322(19) 0.0107(17) 0.0160(16)
C24 0.064(3) 0.053(2) 0.032(2) 0.0131(18) 0.0136(19) 0.033(2)
C2 0.042(2) 0.0241(19) 0.081(3) 0.024(2) -0.012(2) -0.0005(17)
C20 0.035(2) 0.044(2) 0.041(2) 0.0285(18) -0.0029(16) 0.0017(16)
C19 0.056(3) 0.035(2) 0.077(3) 0.039(2) -0.017(2) 0.0011(19)
C6 0.042(2) 0.033(2) 0.068(3) 0.014(2) -0.011(2) 0.0088(18)
C4 0.054(3) 0.027(2) 0.085(3) 0.016(2) -0.016(2) 0.0120(19)
C1 0.062(3) 0.032(2) 0.075(3) 0.035(2) -0.010(2) -0.0035(19)
C5 0.066(3) 0.032(2) 0.080(3) 0.012(2) -0.009(3) 0.016(2)
O1 0.067(2) 0.0381(16) 0.098(3) 0.0391(17) -0.0023(18) 0.0187(15)
Cl2 0.0502(6) 0.0828(8) 0.0628(7) 0.0365(6) -0.0028(5) 0.0208(6)

loop_
_atom_type_symbol
_atom_type_description
_atom_type_scat_dispersion_real
_atom_type_scat_dispersion_imag
_atom_type_scat_source
C C 0.0033 0.0016 'International Tables Vol C Tables 4.2.6.8 and 6.1.1.4'
H H 0.0000 0.0000 'International Tables Vol C Tables 4.2.6.8 and 6.1.1.4'
N N 0.0061 0.0033 'International Tables Vol C Tables 4.2.6.8 and 6.1.1.4'
O O 0.0106 0.0060 'International Tables Vol C Tables 4.2.6.8 and 6.1.1.4'
Cl Cl 0.1484 0.1585 'International Tables Vol C Tables 4.2.6.8 and 6.1.1.4'
Cu Cu 0.3201 1.2651 'International Tables Vol C Tables 4.2.6.8 and 6.1.1.4'

loop_
_geom_angle_atom_site_label_1
_geom_angle_atom_site_label_2
_geom_angle_atom_site_label_3
_geom_angle
_geom_angle_site_symmetry_3
N7 Cu1 N4 150.54(12) .
N7 Cu1 N6 80.75(11) .
N4 Cu1 N6 96.23(11) .
N7 Cu1 N5 98.25(11) .
N4 Cu1 N5 80.49(11) .
N6 Cu1 N5 171.59(11) .
N7 Cu1 Cl1 101.41(9) .
N4 Cu1 Cl1 108.04(9) .
N6 Cu1 Cl1 93.32(8) .
N5 Cu1 Cl1 95.06(8) .
C26 N6 C22 118.3(3) .
C26 N6 Cu1 126.6(2) .
C22 N6 Cu1 115.1(2) .
N8 N7 C21 111.1(3) .
N8 N7 Cu1 134.6(2) .
C21 N7 Cu1 113.3(2) .
N10 N4 C13 111.2(3) .
N10 N4 Cu1 135.4(2) .
C13 N4 Cu1 113.3(2) .
N10 C11 C12 111.6(3) .
N10 C11 C10 119.8(3) .
C12 C11 C10 128.6(3) .
C18 N5 C14 118.1(3) .
C18 N5 Cu1 126.7(2) .
C14 N5 Cu1 115.1(2) .
N4 C13 C12 106.7(3) .
N4 C13 C14 117.5(3) .
C12 C13 C14 135.8(3) .
C20 N9 N8 111.9(3) .
C20 N9 C19 129.6(4) .
N8 N9 C19 118.0(3) .
N6 C22 C23 122.5(3) .
N6 C22 C21 112.6(3) .
C23 C22 C21 124.9(3) .
N4 N10 C11 105.7(3) .
N5 C14 C15 122.7(3) .
N5 C14 C13 113.4(3) .
C15 C14 C13 123.9(3) .
N6 C26 C25 122.7(3) .
C16 C15 C14 118.9(3) .
C8 N2 C9 121.5(3) .
C7 N1 C3 116.0(4) .
N1 C7 C6 124.6(4) .
N1 C7 C8 116.3(4) .
C6 C7 C8 119.1(4) .
N7 N8 N9 105.0(3) .
C2 N3 C1 121.4(4) .
N5 C18 C17 122.5(3) .
N7 C21 C20 107.3(3) .
N7 C21 C22 117.6(3) .
C20 C21 C22 135.1(3) .
C26 C25 C24 118.5(4) .
C11 C12 C13 104.8(3) .
O2 C8 N2 124.7(4) .
O2 C8 C7 118.6(4) .
N2 C8 C7 116.6(4) .
C18 C17 C16 119.5(3) .
C22 C23 C24 118.3(3) .
C11 C10 C9 110.5(3) .
N1 C3 C4 122.6(4) .
N1 C3 C2 117.3(4) .
C4 C3 C2 120.1(4) .
C15 C16 C17 118.4(3) .
N2 C9 C10 110.4(3) .
C25 C24 C23 119.5(3) .
O1 C2 N3 124.4(5) .
O1 C2 C3 120.3(4) .
N3 C2 C3 115.4(3) .
N9 C20 C21 104.8(3) .
N9 C19 C1 110.4(3) 2_656
C7 C6 C5 118.3(4) .
C5 C4 C3 120.3(4) .
N3 C1 C19 111.6(4) 2_656
C4 C5 C6 118.2(5) .

loop_
_geom_bond_atom_site_label_1
_geom_bond_atom_site_label_2
_geom_bond_distance
_geom_bond_site_symmetry_2
Cu1 N7 1.988(3) .
Cu1 N4 2.002(3) .
Cu1 N6 2.016(3) .
Cu1 N5 2.033(3) .
Cu1 Cl1 2.4852(13) .
N6 C26 1.331(4) .
N6 C22 1.354(4) .
N7 N8 1.315(4) .
N7 C21 1.347(4) .
N4 N10 1.302(4) .
N4 C13 1.355(4) .
C11 N10 1.337(4) .
C11 C12 1.349(4) .
C11 C10 1.455(4) .
N5 C18 1.333(4) .
N5 C14 1.340(4) .
C13 C12 1.370(4) .
C13 C14 1.448(4) .
N9 C20 1.344(5) .
N9 N8 1.343(4) .
N9 C19 1.451(5) .
C22 C23 1.366(5) .
C22 C21 1.447(5) .
C14 C15 1.388(4) .
C26 C25 1.373(5) .
C15 C16 1.365(5) .
N2 C8 1.321(5) .
N2 C9 1.454(4) .
N1 C7 1.343(5) .
N1 C3 1.346(5) .
C7 C6 1.359(6) .
C7 C8 1.510(5) .
O2 C8 1.219(5) .
N3 C2 1.325(6) .
N3 C1 1.458(6) .
C18 C17 1.367(5) .
C21 C20 1.367(5) .
C25 C24 1.382(6) .
C17 C16 1.394(6) .
C23 C24 1.389(6) .
C10 C9 1.513(5) .
C3 C4 1.379(6) .
C3 C2 1.497(6) .
C2 O1 1.224(5) .
C19 C1 1.517(6) 2_656
C6 C5 1.395(6) .
C4 C5 1.353(7) .
C1 C19 1.517(6) 2_656

loop_
_platon_squeeze_void_nr
_platon_squeeze_void_average_x
_platon_squeeze_void_average_y
_platon_squeeze_void_average_z
_platon_squeeze_void_volume
_platon_squeeze_void_count_electrons
_platon_squeeze_void_content
1 0.053 0.491 1.000 472 154 ' '
2 0.252 0.814 0.724 15 10 ' '
3 0.748 0.186 0.275 17 10 ' '
